data_2201055
loop_
_publ_author_name
'Baddeley, Thomas C.'
'Clow, Simon M.'
'Cox, Philip J.'
'Davidson, Iain G.'
'Howie, R. Alan'
'Wardell, James L.'

_publ_section_title
;
 Ditrityl \a,\a-trehalose hexaacetate
;
_journal_issue 5
_journal_name_full 'Acta Crystallographica Section E'
_journal_page_first o476
_journal_page_last o477
_journal_paper_doi 10.1107/S1600536802005408
_journal_volume 58
_journal_year 2002
_chemical_formula_iupac 'C62 H62 O17'
_chemical_formula_moiety 'C62 H62 O17'
_chemical_formula_sum 'C62 H62 O17'
_chemical_formula_weight 1079.12
_chemical_name_common '\a,\a-trehalose ditrityl hexaacetate'
_chemical_name_systematic
;
2,3,4-tri-O-acetyl-6-O-trityl-1-O-(2,3,4-tri-O-acetyl-6-O-trityl\a-D-
glucopyranosyl)-\a-D-glucopyranose
;
_space_group_IT_number 18
_symmetry_cell_setting orthorhombic
_symmetry_space_group_name_Hall 'P 2 2ab'
_symmetry_space_group_name_H-M 'P 21 21 2'
_atom_sites_solution_hydrogens geom
_atom_sites_solution_primary direct
_atom_sites_solution_secondary difmap
_audit_creation_method SHELXL-97
_cell_angle_alpha 90.00
_cell_angle_beta 90.00
_cell_angle_gamma 90.00
_cell_formula_units_Z 2
_cell_length_a 15.0595(4)
_cell_length_b 17.1977(6)
_cell_length_c 10.8465(4)
_cell_measurement_reflns_used 5000
_cell_measurement_temperature 150(2)
_cell_measurement_theta_max 26.37
_cell_measurement_theta_min 1.80
_cell_volume 2809.12(16)
_computing_cell_refinement 'DENZO and COLLECT'
_computing_data_collection 'DENZO (Otwinowski & Minor, 1997) and COLLECT (Hooft, 1998)'
_computing_data_reduction 'DENZO and COLLECT'
_computing_molecular_graphics 'ORTEP-3 (Farrugia, 1997)'
_computing_structure_refinement 'SHELXL97 (Sheldrick, 1997)'
_computing_structure_solution 'SIR97 (Altomare et al., 1999)'
_diffrn_ambient_temperature 150(2)
_diffrn_detector_area_resol_mean 9.091
_diffrn_measured_fraction_theta_full 0.997
_diffrn_measured_fraction_theta_max 0.997
_diffrn_measurement_device_type 'Enraf Nonius KappaCCD area-detector'
_diffrn_measurement_method '\f and \w'
_diffrn_radiation_monochromator graphite
_diffrn_radiation_source 'Enraf-Nonius FR591 rotating anode'
_diffrn_radiation_type MoK\a
_diffrn_radiation_wavelength 0.71073
_diffrn_reflns_av_R_equivalents 0.0783
_diffrn_reflns_av_sigmaI/netI 0.0582
_diffrn_reflns_limit_h_max 18
_diffrn_reflns_limit_h_min -18
_diffrn_reflns_limit_k_max 21
_diffrn_reflns_limit_k_min -21
_diffrn_reflns_limit_l_max 13
_diffrn_reflns_limit_l_min -13
_diffrn_reflns_number 16774
_diffrn_reflns_theta_full 26.37
_diffrn_reflns_theta_max 26.37
_diffrn_reflns_theta_min 1.80
_diffrn_standards_decay_% 0
_diffrn_standards_interval_count 0
_diffrn_standards_number 0
_exptl_absorpt_coefficient_mu 0.093
_exptl_absorpt_correction_T_max 0.982
_exptl_absorpt_correction_T_min 0.955
_exptl_absorpt_correction_type multi-scan
_exptl_absorpt_process_details '(SORTAV; Blessing, 1995, 1997)'
_exptl_crystal_colour colourless
_exptl_crystal_density_diffrn 1.276
_exptl_crystal_density_method 'not measured'
_exptl_crystal_description prism
_exptl_crystal_F_000 1140
_exptl_crystal_size_max 0.50
_exptl_crystal_size_mid 0.30
_exptl_crystal_size_min 0.20
_refine_diff_density_max 0.208
_refine_diff_density_min -0.254
_refine_ls_extinction_method none
_refine_ls_goodness_of_fit_ref 1.002
_refine_ls_hydrogen_treatment constr
_refine_ls_matrix_type full
_refine_ls_number_parameters 363
_refine_ls_number_reflns 3235
_refine_ls_number_restraints 0
_refine_ls_restrained_S_all 1.002
_refine_ls_R_factor_all 0.0744
_refine_ls_R_factor_gt 0.0435
_refine_ls_shift/su_max <0.001
_refine_ls_shift/su_mean 0.000
_refine_ls_structure_factor_coef Fsqd
_refine_ls_weighting_details 'calc w = 1/[\s^2^(Fo^2^)+(0.0568P)^2^] where P = (Fo^2^+2Fc^2^)/3'
_refine_ls_weighting_scheme calc
_refine_ls_wR_factor_gt 0.0895
_refine_ls_wR_factor_ref 0.1010
_reflns_number_gt 2333
_reflns_number_total 3235
_reflns_threshold_expression I>2\s(I)
_cod_data_source_file cf6162.cif
_cod_data_source_block I
_cod_depositor_comments
;
The following automatic conversions were performed:
'_symmetry_cell_setting' value 'Orthorhombic' changed to 'orthorhombic'
according to '/home/saulius/struct/CIF-dictionaries/cif_core.dic'
dictionary named 'cif_core.dic' version 2.4.1 from
2010-06-29.

'_geom_bond_publ_flag' value 'Y' changed to 'y' according to
'/home/saulius/struct/CIF-dictionaries/cif_core.dic' dictionary named
'cif_core.dic' version 2.4.1 from 2010-06-29 (3
times).

'_geom_bond_publ_flag' value 'N' changed to 'n' according to
'/home/saulius/struct/CIF-dictionaries/cif_core.dic' dictionary named
'cif_core.dic' version 2.4.1 from 2010-06-29 (41 time).

Automatic conversion script
Id: cif_fix_enum 1527 2010-12-29 10:47:43Z saulius 

The following automatic conversions were performed:

'_symmetry_cell_setting' value 'Orthorhombic' changed to
'orthorhombic' according to
/home/saulius/struct/CIF-dictionaries/cif_core.dic dictionary named
'cif_core.dic' version 2.4.1 from 2010-06-29.

'_geom_bond_publ_flag'
value 'Y' changed to 'y' according to
/home/saulius/struct/CIF-dictionaries/cif_core.dic dictionary named
'cif_core.dic' version 2.4.1 from 2010-06-29 (3
times).

'_geom_bond_publ_flag' value 'N' changed to 'n' according to
/home/saulius/struct/CIF-dictionaries/cif_core.dic dictionary named
'cif_core.dic' version 2.4.1 from 2010-06-29 (41
time).

'_geom_angle_publ_flag' value 'Y' changed to 'y' according to
/home/saulius/struct/CIF-dictionaries/cif_core.dic dictionary named
'cif_core.dic' version 2.4.1 from 2010-06-29 (6
times).

'_geom_angle_publ_flag' value 'N' changed to 'n' according
to /home/saulius/struct/CIF-dictionaries/cif_core.dic dictionary
named 'cif_core.dic' version 2.4.1 from 2010-06-29 (55
times).

'_geom_torsion_publ_flag' value 'N' changed to 'n' according
to /home/saulius/struct/CIF-dictionaries/cif_core.dic dictionary
named 'cif_core.dic' version 2.4.1 from 2010-06-29 (78
times).

'_geom_torsion_publ_flag' value 'Y' changed to 'y' according
to /home/saulius/struct/CIF-dictionaries/cif_core.dic dictionary
named 'cif_core.dic' version 2.4.1 from 2010-06-29 (4 times).

Automatic conversion script
Id: cif_fix_values 1715 2011-07-08 13:25:40Z adriana 
;
_cod_database_code 2201055
_cod_database_fobs_code 2201055

loop_
_symmetry_equiv_pos_as_xyz
'x, y, z'
'-x, -y, z'
'x+1/2, -y+1/2, -z'
'-x+1/2, y+1/2, -z'

loop_
_atom_site_label
_atom_site_fract_x
_atom_site_fract_y
_atom_site_fract_z
_atom_site_U_iso_or_equiv
_atom_site_adp_type
_atom_site_calc_flag
_atom_site_refinement_flags
_atom_site_occupancy
_atom_site_disorder_assembly
_atom_site_disorder_group
_atom_site_type_symbol
O1 0.5000 1.0000 0.8011(2) 0.0259(6) Uani d S 1 . . O
O2 0.33569(10) 0.98239(10) 0.88892(17) 0.0321(5) Uani d . 1 . . O
O3 0.20150(13) 0.92560(11) 0.8817(2) 0.0458(5) Uani d . 1 . . O
O4 0.35539(11) 0.81530(10) 0.96958(17) 0.0333(5) Uani d . 1 . . O
O5 0.48244(11) 0.90000(9) 0.65828(16) 0.0281(4) Uani d . 1 . . O
O6 0.36533(15) 0.89970(13) 1.1280(2) 0.0527(6) Uani d . 1 . . O
O7 0.51108(12) 0.74591(10) 0.88536(18) 0.0349(5) Uani d . 1 . . O
O8 0.41558(15) 0.65155(12) 0.8283(2) 0.0529(6) Uani d . 1 . . O
O9 0.51307(11) 0.74806(10) 0.57844(17) 0.0306(4) Uani d . 1 . . O
C1 0.43883(16) 0.95672(14) 0.7293(3) 0.0275(6) Uani d . 1 . . C
H1 0.4064 0.9930 0.6730 0.0493(19) Uiso calc R 1 . . H
C2 0.37292(16) 0.92010(14) 0.8175(3) 0.0266(6) Uani d . 1 . . C
H2 0.3246 0.8945 0.7691 0.0493(19) Uiso calc R 1 . . H
C3 0.41827(16) 0.85968(14) 0.8983(3) 0.0280(6) Uani d . 1 . . C
H3 0.4629 0.8850 0.9536 0.0493(19) Uiso calc R 1 . . H
C4 0.46345(16) 0.80181(14) 0.8129(2) 0.0291(6) Uani d . 1 . . C
H4 0.4181 0.7749 0.7607 0.0493(19) Uiso calc R 1 . . H
C5 0.53040(16) 0.84374(14) 0.7314(3) 0.0282(6) Uani d . 1 . . C
H5 0.5748 0.8712 0.7843 0.0493(19) Uiso calc R 1 . . H
C6 0.57796(17) 0.79057(15) 0.6430(3) 0.0321(7) Uani d . 1 . . C
H6A 0.6144 0.8213 0.5848 0.0493(19) Uiso calc R 1 . . H
H6B 0.6176 0.7548 0.6887 0.0493(19) Uiso calc R 1 . . H
C7 0.24836(17) 0.97687(16) 0.9191(3) 0.0357(7) Uani d . 1 . . C
C8 0.2205(2) 1.04135(19) 1.0009(4) 0.0587(10) Uani d . 1 . . C
H8A 0.1558 1.0404 1.0105 0.097(5) Uiso calc R 1 . . H
H8B 0.2385 1.0911 0.9645 0.097(5) Uiso calc R 1 . . H
H8C 0.2487 1.0353 1.0818 0.097(5) Uiso calc R 1 . . H
C9 0.33984(19) 0.83878(18) 1.0864(3) 0.0395(7) Uani d . 1 . . C
C10 0.2863(2) 0.7796(2) 1.1545(3) 0.0594(10) Uani d . 1 . . C
H10A 0.3261 0.7411 1.1916 0.097(5) Uiso calc R 1 . . H
H10B 0.2458 0.7535 1.0970 0.097(5) Uiso calc R 1 . . H
H10C 0.2519 0.8053 1.2194 0.097(5) Uiso calc R 1 . . H
C11 0.4794(2) 0.67099(16) 0.8839(3) 0.0415(7) Uani d . 1 . . C
C12 0.5378(2) 0.62098(19) 0.9610(4) 0.0698(12) Uani d . 1 . . C
H12A 0.5857 0.6525 0.9961 0.097(5) Uiso calc PR 0.34(4) . . H
H12B 0.5633 0.5796 0.9099 0.097(5) Uiso calc PR 0.34(4) . . H
H12C 0.5029 0.5978 1.0278 0.097(5) Uiso calc PR 0.34(4) . . H
H12D 0.5155 0.5674 0.9597 0.097(5) Uiso calc PR 0.66(4) . . H
H12E 0.5380 0.6404 1.0459 0.097(5) Uiso calc PR 0.66(4) . . H
H12F 0.5984 0.6222 0.9280 0.097(5) Uiso calc PR 0.66(4) . . H
C13 0.54362(16) 0.70324(15) 0.4741(3) 0.0326(6) Uani d . 1 . . C
C14 0.46089(17) 0.65837(15) 0.4324(3) 0.0340(7) Uani d . 1 . . C
C15 0.37963(17) 0.66718(17) 0.4898(3) 0.0433(8) Uani d . 1 . . C
H15 0.3739 0.7023 0.5569 0.0493(19) Uiso calc R 1 . . H
C16 0.3064(2) 0.62515(19) 0.4504(4) 0.0517(9) Uani d . 1 . . C
H16 0.2509 0.6317 0.4907 0.0493(19) Uiso calc R 1 . . H
C17 0.3134(2) 0.57462(18) 0.3543(4) 0.0527(9) Uani d . 1 . . C
H17 0.2629 0.5463 0.3272 0.0493(19) Uiso calc R 1 . . H
C18 0.3937(2) 0.5649(2) 0.2970(4) 0.0622(10) Uani d . 1 . . C
H18 0.3992 0.5293 0.2304 0.0493(19) Uiso calc R 1 . . H
C19 0.4663(2) 0.60666(19) 0.3358(3) 0.0538(9) Uani d . 1 . . C
H19 0.5216 0.5997 0.2951 0.0493(19) Uiso calc R 1 . . H
C20 0.56998(18) 0.75812(17) 0.3686(3) 0.0404(7) Uani d . 1 . . C
C21 0.53403(19) 0.83244(18) 0.3648(3) 0.0457(8) Uani d . 1 . . C
H21 0.4973 0.8499 0.4304 0.0493(19) Uiso calc R 1 . . H
C22 0.5511(3) 0.8812(2) 0.2666(4) 0.0683(11) Uani d . 1 . . C
H22 0.5267 0.9321 0.2659 0.0493(19) Uiso calc R 1 . . H
C23 0.6021(3) 0.8572(4) 0.1714(5) 0.0890(15) Uani d . 1 . . C
H23 0.6122 0.8907 0.1031 0.0493(19) Uiso calc R 1 . . H
C24 0.6392(3) 0.7843(4) 0.1736(4) 0.0929(16) Uani d . 1 . . C
H24 0.6765 0.7679 0.1079 0.0493(19) Uiso calc R 1 . . H
C25 0.6227(2) 0.7345(2) 0.2708(4) 0.0629(10) Uani d . 1 . . C
H25 0.6477 0.6838 0.2707 0.0493(19) Uiso calc R 1 . . H
C26 0.61601(17) 0.64760(17) 0.5193(3) 0.0391(7) Uani d . 1 . . C
C27 0.70605(19) 0.6622(2) 0.5029(4) 0.0573(10) Uani d . 1 . . C
H27 0.7249 0.7062 0.4569 0.0493(19) Uiso calc R 1 . . H
C28 0.7689(2) 0.6116(3) 0.5547(5) 0.0768(14) Uani d . 1 . . C
H28 0.8304 0.6214 0.5425 0.0493(19) Uiso calc R 1 . . H
C29 0.7433(3) 0.5490(3) 0.6220(4) 0.0763(13) Uani d . 1 . . C
H29 0.7866 0.5152 0.6566 0.0493(19) Uiso calc R 1 . . H
C30 0.6550(3) 0.5348(2) 0.6397(4) 0.0664(11) Uani d . 1 . . C
H30 0.6371 0.4912 0.6872 0.0493(19) Uiso calc R 1 . . H
C31 0.5916(2) 0.58318(18) 0.5892(3) 0.0499(9) Uani d . 1 . . C
H31 0.5305 0.5724 0.6023 0.0493(19) Uiso calc R 1 . . H

loop_
_atom_site_aniso_label
_atom_site_aniso_U_11
_atom_site_aniso_U_22
_atom_site_aniso_U_33
_atom_site_aniso_U_12
_atom_site_aniso_U_13
_atom_site_aniso_U_23
O1 0.0268(12) 0.0221(12) 0.0289(14) -0.0037(10) 0.000 0.000
O2 0.0256(9) 0.0275(9) 0.0433(12) 0.0020(8) 0.0038(8) -0.0062(9)
O3 0.0306(10) 0.0418(11) 0.0651(15) -0.0037(10) 0.0079(11) -0.0049(11)
O4 0.0374(10) 0.0309(10) 0.0315(11) -0.0030(9) 0.0051(9) 0.0005(9)
O5 0.0320(9) 0.0242(9) 0.0281(10) 0.0031(8) -0.0005(8) -0.0023(8)
O6 0.0643(14) 0.0504(13) 0.0434(14) -0.0062(12) 0.0122(12) -0.0098(11)
O7 0.0381(10) 0.0244(9) 0.0422(11) 0.0028(8) -0.0040(9) 0.0041(9)
O8 0.0542(13) 0.0343(11) 0.0701(17) -0.0115(11) -0.0077(12) 0.0092(12)
O9 0.0267(9) 0.0280(9) 0.0371(10) -0.0030(8) 0.0029(8) -0.0096(9)
C1 0.0279(13) 0.0245(13) 0.0300(15) 0.0004(11) -0.0020(12) -0.0034(12)
C2 0.0258(13) 0.0226(13) 0.0314(15) 0.0024(11) -0.0024(12) -0.0033(12)
C3 0.0292(13) 0.0246(13) 0.0302(16) -0.0028(11) 0.0031(12) 0.0005(12)
C4 0.0310(14) 0.0225(13) 0.0339(16) 0.0048(11) -0.0021(13) 0.0002(12)
C5 0.0270(13) 0.0244(13) 0.0332(15) 0.0027(11) -0.0001(12) -0.0026(12)
C6 0.0264(13) 0.0296(14) 0.0403(17) -0.0004(11) 0.0005(13) -0.0096(14)
C7 0.0293(14) 0.0333(15) 0.0444(18) 0.0027(13) 0.0036(14) 0.0005(14)
C8 0.0430(17) 0.056(2) 0.077(3) 0.0065(16) 0.0142(18) -0.0245(19)
C9 0.0422(16) 0.0416(17) 0.0346(18) 0.0023(14) 0.0042(14) 0.0028(15)
C10 0.076(2) 0.060(2) 0.043(2) -0.0112(19) 0.0170(19) 0.0044(18)
C11 0.0456(17) 0.0282(15) 0.0507(19) 0.0049(14) 0.0069(16) 0.0067(15)
C12 0.075(2) 0.0385(19) 0.096(3) 0.0071(18) -0.012(2) 0.024(2)
C13 0.0306(13) 0.0318(15) 0.0355(16) 0.0030(12) 0.0010(13) -0.0143(13)
C14 0.0329(14) 0.0263(14) 0.0429(17) 0.0009(12) -0.0060(13) -0.0026(13)
C15 0.0327(15) 0.0413(17) 0.056(2) -0.0021(13) -0.0092(15) -0.0083(16)
C16 0.0342(16) 0.054(2) 0.067(2) -0.0034(15) -0.0119(16) 0.005(2)
C17 0.0491(19) 0.0426(18) 0.067(2) -0.0118(15) -0.0262(18) -0.0005(18)
C18 0.061(2) 0.048(2) 0.077(3) -0.0039(17) -0.017(2) -0.025(2)
C19 0.0463(18) 0.051(2) 0.064(2) -0.0042(16) -0.0058(18) -0.0227(19)
C20 0.0335(15) 0.0457(17) 0.0420(18) -0.0055(14) 0.0007(14) -0.0112(16)
C21 0.0407(16) 0.0516(19) 0.0449(19) -0.0015(15) 0.0018(15) 0.0049(17)
C22 0.065(2) 0.068(2) 0.072(3) -0.013(2) 0.001(2) 0.021(2)
C23 0.087(3) 0.116(4) 0.063(3) -0.031(3) 0.004(3) 0.025(3)
C24 0.086(3) 0.134(5) 0.059(3) -0.025(3) 0.041(3) -0.013(3)
C25 0.060(2) 0.071(2) 0.058(2) -0.0094(19) 0.0205(19) -0.021(2)
C26 0.0332(14) 0.0391(17) 0.0451(19) 0.0059(13) -0.0076(14) -0.0204(16)
C27 0.0364(16) 0.0569(19) 0.078(3) 0.0080(16) -0.0067(17) -0.0323(19)
C28 0.0346(18) 0.082(3) 0.114(4) 0.022(2) -0.028(2) -0.055(3)
C29 0.075(3) 0.064(3) 0.089(3) 0.037(2) -0.040(3) -0.038(3)
C30 0.079(3) 0.053(2) 0.067(3) 0.026(2) -0.024(2) -0.011(2)
C31 0.0482(18) 0.0445(18) 0.057(2) 0.0088(15) -0.0107(17) -0.0077(18)

loop_
_atom_type_symbol
_atom_type_description
_atom_type_scat_dispersion_real
_atom_type_scat_dispersion_imag
_atom_type_scat_source
C C 0.0033 0.0016 'International Tables Vol C Tables 4.2.6.8 and 6.1.1.4'
H H 0.0000 0.0000 'International Tables Vol C Tables 4.2.6.8 and 6.1.1.4'
O O 0.0106 0.0060 'International Tables Vol C Tables 4.2.6.8 and 6.1.1.4'

loop_
_geom_angle_atom_site_label_1
_geom_angle_atom_site_label_2
_geom_angle_atom_site_label_3
_geom_angle_site_symmetry_3
_geom_angle
_geom_angle_publ_flag
C1 O1 C1 2_675 113.3(3) y
C7 O2 C2 . 117.1(2) n
C9 O4 C3 . 117.3(2) n
C1 O5 C5 . 113.41(19) y
C11 O7 C4 . 116.7(2) n
C6 O9 C13 . 116.49(18) n
O5 C1 O1 . 111.21(18) n
O5 C1 C2 . 111.3(2) n
O1 C1 C2 . 107.3(2) n
O2 C2 C1 . 106.63(19) n
O2 C2 C3 . 112.0(2) n
C1 C2 C3 . 110.7(2) n
O4 C3 C4 . 105.92(18) y
O4 C3 C2 . 112.08(19) n
C4 C3 C2 . 107.3(2) n
O7 C4 C3 . 109.2(2) n
O7 C4 C5 . 107.7(2) n
C3 C4 C5 . 109.9(2) n
O5 C5 C6 . 107.2(2) n
O5 C5 C4 . 107.76(19) n
C6 C5 C4 . 113.4(2) n
O9 C6 C5 . 107.58(19) n
O3 C7 O2 . 122.6(3) n
O3 C7 C8 . 125.9(3) n
O2 C7 C8 . 111.5(3) n
O6 C9 O4 . 123.8(3) n
O6 C9 C10 . 125.5(3) n
O4 C9 C10 . 110.7(3) n
O8 C11 O7 . 123.6(3) n
O8 C11 C12 . 127.1(3) n
O7 C11 C12 . 109.3(3) n
O9 C13 C26 . 108.0(2) y
O9 C13 C14 . 104.0(2) y
C26 C13 C14 . 111.0(2) n
O9 C13 C20 . 109.8(2) y
C26 C13 C20 . 116.0(2) n
C14 C13 C20 . 107.4(2) n
C19 C14 C15 . 117.8(3) n
C19 C14 C13 . 120.1(3) n
C15 C14 C13 . 122.1(3) n
C14 C15 C16 . 120.5(3) n
C17 C16 C15 . 120.5(3) n
C16 C17 C18 . 119.5(3) n
C17 C18 C19 . 120.0(3) n
C18 C19 C14 . 121.5(3) n
C25 C20 C21 . 118.0(3) n
C25 C20 C13 . 122.6(3) n
C21 C20 C13 . 119.1(3) n
C22 C21 C20 . 120.7(3) n
C23 C22 C21 . 120.7(4) n
C22 C23 C24 . 119.8(4) n
C23 C24 C25 . 120.4(4) n
C24 C25 C20 . 120.4(4) n
C27 C26 C31 . 118.1(3) n
C27 C26 C13 . 122.7(3) n
C31 C26 C13 . 118.9(3) n
C26 C27 C28 . 119.6(4) n
C29 C28 C27 . 121.1(4) n
C28 C29 C30 . 119.6(4) n
C29 C30 C31 . 120.7(4) n
C30 C31 C26 . 120.9(3) n

loop_
_geom_bond_atom_site_label_1
_geom_bond_atom_site_label_2
_geom_bond_site_symmetry_2
_geom_bond_distance
_geom_bond_publ_flag
O1 C1 . 1.417(3) y
O1 C1 2_675 1.417(3) n
O2 C7 . 1.359(3) n
O2 C2 . 1.436(3) n
O3 C7 . 1.200(3) n
O4 C9 . 1.351(3) n
O4 C3 . 1.441(3) n
O5 C1 . 1.406(3) y
O5 C5 . 1.444(3) y
O6 C9 . 1.203(4) n
O7 C11 . 1.374(3) n
O7 C4 . 1.434(3) n
O8 C11 . 1.183(4) n
O9 C6 . 1.407(3) n
O9 C13 . 1.444(3) n
C1 C2 . 1.515(4) n
C2 C3 . 1.521(4) n
C3 C4 . 1.520(4) n
C4 C5 . 1.523(4) n
C5 C6 . 1.506(4) n
C7 C8 . 1.481(4) n
C9 C10 . 1.494(4) n
C11 C12 . 1.487(4) n
C13 C26 . 1.531(4) n
C13 C14 . 1.534(4) n
C13 C20 . 1.536(4) n
C14 C19 . 1.376(4) n
C14 C15 . 1.382(4) n
C15 C16 . 1.386(4) n
C16 C17 . 1.361(5) n
C17 C18 . 1.371(5) n
C18 C19 . 1.374(4) n
C20 C25 . 1.385(5) n
C20 C21 . 1.389(4) n
C21 C22 . 1.379(5) n
C22 C23 . 1.351(6) n
C23 C24 . 1.374(6) n
C24 C25 . 1.380(6) n
C26 C27 . 1.390(4) n
C26 C31 . 1.392(5) n
C27 C28 . 1.403(5) n
C28 C29 . 1.357(6) n
C29 C30 . 1.365(6) n
C30 C31 . 1.380(5) n

loop_
_geom_torsion_atom_site_label_1
_geom_torsion_atom_site_label_2
_geom_torsion_atom_site_label_3
_geom_torsion_atom_site_label_4
_geom_torsion_site_symmetry_1
_geom_torsion
_geom_torsion_publ_flag
C5 O5 C1 O1 . 60.7(2) n
C5 O5 C1 C2 . -58.9(3) n
C1 O1 C1 O5 2_675 63.35(16) n
C1 O1 C1 C2 2_675 -174.7(2) n
C7 O2 C2 C1 . 143.4(2) n
C7 O2 C2 C3 . -95.4(3) n
O5 C1 C2 O2 . 177.29(19) n
O1 C1 C2 O2 . 55.4(2) n
O5 C1 C2 C3 . 55.3(3) n
O1 C1 C2 C3 . -66.6(2) n
C9 O4 C3 C4 . 147.3(2) n
C9 O4 C3 C2 . -96.0(3) n
O2 C2 C3 O4 . 70.2(2) n
C1 C2 C3 O4 . -171.0(2) n
O2 C2 C3 C4 . -173.96(19) n
C1 C2 C3 C4 . -55.1(3) n
C11 O7 C4 C3 . 112.1(2) n
C11 O7 C4 C5 . -128.6(2) n
O4 C3 C4 O7 . -63.1(2) n
C2 C3 C4 O7 . 177.00(19) n
O4 C3 C4 C5 . 178.93(19) n
C2 C3 C4 C5 . 59.0(3) n
C1 O5 C5 C6 . -176.39(19) n
C1 O5 C5 C4 . 61.3(3) n
O7 C4 C5 O5 . 179.94(18) n
C3 C4 C5 O5 . -61.2(3) n
O7 C4 C5 C6 . 61.5(3) n
C3 C4 C5 C6 . -179.6(2) n
C13 O9 C6 C5 . 169.7(2) y
O5 C5 C6 O9 . -66.6(3) n
C4 C5 C6 O9 . 52.2(3) n
C2 O2 C7 O3 . -5.1(4) y
C2 O2 C7 C8 . 175.4(2) n
C3 O4 C9 O6 . 10.8(4) y
C3 O4 C9 C10 . -170.0(2) n
C4 O7 C11 O8 . -1.1(4) y
C4 O7 C11 C12 . 178.6(3) n
C6 O9 C13 C26 . 56.7(3) n
C6 O9 C13 C14 . 174.7(2) n
C6 O9 C13 C20 . -70.7(3) n
O9 C13 C14 C19 . -177.7(3) n
C26 C13 C14 C19 . -61.7(4) n
C20 C13 C14 C19 . 66.0(3) n
O9 C13 C14 C15 . 1.5(4) n
C26 C13 C14 C15 . 117.4(3) n
C20 C13 C14 C15 . -114.8(3) n
C19 C14 C15 C16 . -0.2(5) n
C13 C14 C15 C16 . -179.4(3) n
C14 C15 C16 C17 . -0.1(5) n
C15 C16 C17 C18 . 0.5(5) n
C16 C17 C18 C19 . -0.7(5) n
C17 C18 C19 C14 . 0.4(6) n
C15 C14 C19 C18 . 0.1(5) n
C13 C14 C19 C18 . 179.3(3) n
O9 C13 C20 C25 . 162.5(3) n
C26 C13 C20 C25 . 39.7(4) n
C14 C13 C20 C25 . -85.1(3) n
O9 C13 C20 C21 . -22.9(3) n
C26 C13 C20 C21 . -145.7(3) n
C14 C13 C20 C21 . 89.5(3) n
C25 C20 C21 C22 . -0.4(5) n
C13 C20 C21 C22 . -175.2(3) n
C20 C21 C22 C23 . 0.9(5) n
C21 C22 C23 C24 . -1.7(6) n
C22 C23 C24 C25 . 1.9(7) n
C23 C24 C25 C20 . -1.3(6) n
C21 C20 C25 C24 . 0.6(5) n
C13 C20 C25 C24 . 175.2(3) n
O9 C13 C26 C27 . -100.6(3) n
C14 C13 C26 C27 . 146.1(3) n
C20 C13 C26 C27 . 23.1(4) n
O9 C13 C26 C31 . 73.5(3) n
C14 C13 C26 C31 . -39.8(4) n
C20 C13 C26 C31 . -162.7(3) n
C31 C26 C27 C28 . 1.1(5) n
C13 C26 C27 C28 . 175.3(3) n
C26 C27 C28 C29 . -0.8(5) n
C27 C28 C29 C30 . 0.0(6) n
C28 C29 C30 C31 . 0.4(6) n
C29 C30 C31 C26 . -0.1(5) n
C27 C26 C31 C30 . -0.6(5) n
C13 C26 C31 C30 . -175.0(3) n
